data_7027165
loop_
_publ_author_name
'Bernardo, Ma Alexandra'
'Pina, Fernando'
'Escuder, Beatriu'
'Garc\'ia-Espa\~na, Enrique'
'Godino-Salido, Ma Luz'
'Latorre, Julio'
'Luis, Santiago V.'
'Ram\'irez, Jos\'e A.'
'Soriano, Conxa'

_publ_section_title
;
 Thermodynamic and fluorescence emission studies on chemosensors
 containing anthracene fluorophores. Crystal structure of
 {[CuL1Cl]Cl}2&#x00B7;2H2O
 [L1&#x2005;=&#x2005;N-(3-aminopropyl)-N&#x200A;&#x2032;-3-(anthracen-9-ylmethyl)aminopropylethane-1,2-diamine]
;
_journal_issue 6
_journal_name_full 'Journal of the Chemical Society, Dalton Transactions'
_journal_page_first 915
_journal_paper_doi 10.1039/a808649d
_journal_year 1999
_chemical_formula_sum 'C23 H32 Cl2 Cu N4 O'
_chemical_formula_weight 514.96
_chemical_name_systematic
; 
 ? 
;
_space_group_IT_number 2
_symmetry_space_group_name_Hall '-P 1'
_symmetry_space_group_name_H-M 'P -1'
_atom_sites_solution_hydrogens geom
_atom_sites_solution_primary direct
_atom_sites_solution_secondary difmap
_audit_creation_method SHELXL
_cell_angle_alpha 104.94(1)
_cell_angle_beta 111.67(1)
_cell_angle_gamma 102.76(1)
_cell_formula_units_Z 4
_cell_length_a 13.307(1)
_cell_length_b 13.305(1)
_cell_length_c 16.538(2)
_cell_measurement_temperature 293(2)
_cell_volume 2460.9(5)
_computing_structure_refinement 'SHELXL-93 (Sheldrick, 1993)'
_computing_structure_solution 'SHELXS-86 (Sheldrick, 1990)'
_diffrn_ambient_temperature 293(2)
_diffrn_radiation_monochromator graphite
_diffrn_radiation_source 'fine-focus sealed tube'
_diffrn_radiation_type MoK\a
_diffrn_radiation_wavelength 0.71073
_diffrn_reflns_av_R_equivalents 0.0309
_diffrn_reflns_av_sigmaI/netI 0.0848
_diffrn_reflns_limit_h_max 14
_diffrn_reflns_limit_h_min -15
_diffrn_reflns_limit_k_max 15
_diffrn_reflns_limit_k_min -15
_diffrn_reflns_limit_l_max 19
_diffrn_reflns_limit_l_min 0
_diffrn_reflns_number 8975
_diffrn_reflns_theta_max 24.97
_diffrn_reflns_theta_min 1.43
_exptl_absorpt_coefficient_mu 1.127
_exptl_crystal_colour violet-blue
_exptl_crystal_density_diffrn 1.390
_exptl_crystal_F_000 1076
_exptl_crystal_size_mid 0.15x0.15x0.20
_refine_diff_density_max 1.426
_refine_diff_density_min -0.652
_refine_diff_density_rms 0.116
_refine_ls_extinction_method none
_refine_ls_goodness_of_fit_all 1.812
_refine_ls_goodness_of_fit_obs 2.315
_refine_ls_matrix_type full
_refine_ls_number_parameters 561
_refine_ls_number_reflns 8594
_refine_ls_number_restraints 0
_refine_ls_restrained_S_all 2.208
_refine_ls_restrained_S_obs 2.315
_refine_ls_R_factor_all 0.1649
_refine_ls_R_factor_obs 0.0885
_refine_ls_shift/esd_max -0.010
_refine_ls_shift/esd_mean 0.003
_refine_ls_structure_factor_coef Fsqd
_refine_ls_weighting_details 'w=1/[\s^2^(Fo^2^)+(0.0622P)^2^+0.0000P] where P=(Fo^2^+2Fc^2^)/3'
_refine_ls_weighting_scheme calc
_refine_ls_wR_factor_all 0.2667
_refine_ls_wR_factor_obs 0.2075
_reflns_number_observed 4844
_reflns_number_total 8645
_reflns_observed_criterion >2sigma(I)
_cod_data_source_file 808649dsup1.cif
_cod_data_source_block antra
_cod_depositor_comments
;
The following automatic conversions were performed:

'_refine_ls_weighting_scheme' value 'calc
w=1/[\s^2^(Fo^2^)+(0.0622P)^2^+0.0000P] where P=(Fo^2^+2Fc^2^)/3' was
changed to 'calc'. New tag '_refine_ls_weighting_details' was
created. The value of the new tag was set to
'w=1/[\s^2^(Fo^2^)+(0.0622P)^2^+0.0000P] where P=(Fo^2^+2Fc^2^)/3'.

Automatic conversion script
Id: cif_fix_values 3143 2015-03-26 13:38:13Z robertas 
;
_cod_original_cell_volume 2460(1)
_cod_original_sg_symbol_H-M P-1
_cod_database_code 7027165

loop_
_symmetry_equiv_pos_as_xyz
'x, y, z'
'-x, -y, -z'

loop_
_atom_site_aniso_label
_atom_site_aniso_U_11
_atom_site_aniso_U_22
_atom_site_aniso_U_33
_atom_site_aniso_U_23
_atom_site_aniso_U_13
_atom_site_aniso_U_12
Cu1 0.0385(6) 0.0368(6) 0.0333(5) 0.0162(4) 0.0121(4) 0.0096(4)
Cl1 0.0377(12) 0.067(2) 0.077(2) 0.0429(13) 0.0153(11) 0.0207(11)
N1 0.057(4) 0.044(4) 0.048(4) 0.025(3) 0.023(4) 0.024(4)
N2 0.049(4) 0.050(4) 0.041(4) 0.023(3) 0.018(3) 0.015(4)
N3 0.060(5) 0.049(4) 0.037(4) 0.015(3) 0.020(4) 0.017(4)
N4 0.041(4) 0.036(4) 0.040(4) 0.013(3) 0.017(3) 0.010(3)
C1 0.058(6) 0.038(5) 0.047(5) 0.008(4) 0.019(4) 0.017(4)
C2 0.055(5) 0.034(5) 0.070(6) 0.018(4) 0.027(5) 0.017(4)
C3 0.054(5) 0.044(5) 0.073(6) 0.035(5) 0.033(5) 0.022(4)
C4 0.093(8) 0.065(7) 0.051(6) 0.032(5) 0.036(6) 0.021(6)
C5 0.094(8) 0.078(7) 0.038(5) 0.026(5) 0.026(6) 0.024(6)
C6 0.065(6) 0.067(7) 0.036(5) 0.006(5) 0.010(5) 0.003(5)
C7 0.072(7) 0.042(5) 0.055(6) 0.005(5) 0.019(5) 0.004(5)
C8 0.055(5) 0.037(5) 0.055(6) 0.015(4) 0.019(5) 0.003(4)
C9 0.047(5) 0.044(5) 0.056(6) 0.025(4) 0.023(4) 0.021(4)
C100 0.042(5) 0.032(4) 0.047(5) 0.018(4) 0.019(4) 0.019(4)
C101 0.042(5) 0.051(5) 0.066(6) 0.033(5) 0.029(5) 0.030(4)
C102 0.057(6) 0.057(6) 0.086(7) 0.040(6) 0.036(6) 0.028(5)
C103 0.082(8) 0.088(8) 0.097(9) 0.067(7) 0.060(7) 0.050(7)
C104 0.118(10) 0.135(11) 0.073(8) 0.072(8) 0.071(8) 0.076(9)
C105 0.096(8) 0.090(8) 0.049(6) 0.027(6) 0.034(6) 0.058(7)
C106 0.065(6) 0.062(6) 0.040(5) 0.027(5) 0.021(5) 0.045(5)
C107 0.061(6) 0.058(6) 0.053(6) 0.021(5) 0.016(5) 0.029(5)
C108 0.034(5) 0.058(6) 0.065(6) 0.026(5) 0.020(5) 0.024(5)
C109 0.041(6) 0.067(7) 0.071(7) 0.019(6) 0.016(5) 0.012(5)
C110 0.049(6) 0.064(7) 0.099(9) 0.034(7) 0.028(6) 0.014(5)
C111 0.053(6) 0.091(8) 0.096(8) 0.060(7) 0.048(6) 0.032(6)
C112 0.057(6) 0.070(7) 0.059(6) 0.035(5) 0.029(5) 0.032(5)
C113 0.037(5) 0.049(5) 0.043(5) 0.016(4) 0.017(4) 0.024(4)
Cu2 0.0325(5) 0.0457(6) 0.0345(6) 0.0170(5) 0.0134(4) 0.0117(4)
Cl2 0.0482(13) 0.068(2) 0.077(2) 0.0485(13) 0.0237(12) 0.0265(12)
N5 0.032(4) 0.051(4) 0.041(4) 0.011(3) 0.016(3) 0.010(3)
N6 0.035(4) 0.050(4) 0.038(4) 0.017(3) 0.008(3) 0.008(3)
N7 0.048(4) 0.055(4) 0.030(4) 0.012(3) 0.012(3) 0.013(4)
N8 0.038(4) 0.044(4) 0.040(4) 0.017(3) 0.017(3) 0.009(3)
C21 0.055(5) 0.062(6) 0.043(5) 0.021(4) 0.024(4) 0.029(5)
C22 0.052(5) 0.064(6) 0.067(6) 0.032(5) 0.043(5) 0.026(5)
C23 0.037(5) 0.048(5) 0.064(6) 0.022(5) 0.023(4) 0.013(4)
C24 0.038(5) 0.081(7) 0.047(6) 0.011(5) 0.009(4) 0.003(5)
C25 0.059(6) 0.081(7) 0.040(5) 0.015(5) 0.007(5) 0.008(5)
C26 0.078(7) 0.082(7) 0.031(5) 0.023(5) 0.021(5) 0.021(6)
C27 0.074(7) 0.081(7) 0.042(5) 0.028(5) 0.040(5) 0.025(6)
C28 0.048(5) 0.064(6) 0.057(6) 0.030(5) 0.034(5) 0.014(5)
C29 0.036(4) 0.049(5) 0.056(5) 0.025(4) 0.020(4) 0.020(4)
C200 0.035(4) 0.045(5) 0.043(5) 0.019(4) 0.017(4) 0.021(4)
C201 0.040(5) 0.045(5) 0.051(6) 0.020(4) 0.020(4) 0.026(4)
C202 0.048(6) 0.056(6) 0.082(7) 0.033(6) 0.026(6) 0.020(5)
C203 0.043(6) 0.049(6) 0.101(9) 0.021(6) 0.019(6) 0.014(5)
C204 0.050(6) 0.059(7) 0.089(9) -0.010(6) 0.003(6) 0.016(6)
C205 0.061(7) 0.072(7) 0.058(6) 0.008(6) 0.011(6) 0.035(6)
C206 0.034(5) 0.054(5) 0.040(5) 0.014(4) 0.007(4) 0.029(4)
C207 0.058(6) 0.063(6) 0.044(5) 0.023(5) 0.022(5) 0.031(5)
C208 0.058(6) 0.051(6) 0.059(6) 0.029(5) 0.027(5) 0.033(5)
C209 0.081(8) 0.077(7) 0.076(8) 0.050(6) 0.045(7) 0.035(6)
C210 0.083(8) 0.081(8) 0.107(10) 0.062(8) 0.053(8) 0.037(7)
C211 0.052(6) 0.048(6) 0.095(9) 0.028(6) 0.023(6) 0.007(5)
C212 0.046(5) 0.058(6) 0.058(6) 0.023(5) 0.014(5) 0.018(5)
C213 0.044(5) 0.041(5) 0.045(5) 0.025(4) 0.014(4) 0.019(4)
O1 0.102(6) 0.097(6) 0.122(7) 0.069(5) 0.080(5) 0.050(5)
O2 0.066(5) 0.057(4) 0.121(7) 0.021(4) 0.037(5) 0.012(4)
Cl3 0.0731(15) 0.0388(11) 0.0416(11) 0.0112(9) 0.0372(11) 0.0186(10)
Cl4 0.0460(12) 0.0454(12) 0.0409(11) -0.0010(9) 0.0219(10) 0.0077(10)

loop_
_atom_site_label
_atom_site_type_symbol
_atom_site_fract_x
_atom_site_fract_y
_atom_site_fract_z
_atom_site_U_iso_or_equiv
_atom_site_thermal_displace_type
_atom_site_occupancy
_atom_site_calc_flag
_atom_site_refinement_flags
Cu1 Cu 0.31288(8) 0.11279(8) 0.42633(6) 0.0376(3) Uani 1 d .
Cl1 Cl 0.5267(2) 0.1332(2) 0.4600(2) 0.0599(6) Uani 1 d .
N1 N 0.2580(6) 0.0203(5) 0.2908(4) 0.047(2) Uani 1 d .
H1A H 0.2301(6) 0.0601(5) 0.2574(4) 0.046(8) Uiso 1 calc R
H1B H 0.3212(6) 0.0153(5) 0.2844(4) 0.046(8) Uiso 1 calc R
N2 N 0.2812(6) -0.0243(5) 0.4587(4) 0.046(2) Uani 1 d .
H2 H 0.3483(6) -0.0384(5) 0.4755(4) 0.046(8) Uiso 1 calc R
N3 N 0.3463(6) 0.1966(5) 0.5610(4) 0.050(2) Uani 1 d .
H3 H 0.2818(6) 0.2117(5) 0.5577(4) 0.046(8) Uiso 1 calc R
N4 N 0.3226(5) 0.2556(5) 0.3980(4) 0.040(2) Uani 1 d .
H4 H 0.3358(5) 0.2430(5) 0.3467(4) 0.046(8) Uiso 1 calc R
C1 C 0.1693(8) -0.0959(6) 0.2426(6) 0.051(2) Uani 1 d .
H1C H 0.1654(8) -0.1305(6) 0.1817(6) 0.059(3) Uiso 1 calc R
H1D H 0.0939(8) -0.0922(6) 0.2329(6) 0.059(3) Uiso 1 calc R
C2 C 0.2003(8) -0.1666(7) 0.3016(6) 0.054(2) Uani 1 d .
H2A H 0.1491(8) -0.2432(7) 0.2647(6) 0.059(3) Uiso 1 calc R
H2B H 0.2786(8) -0.1642(7) 0.3158(6) 0.059(3) Uiso 1 calc R
C3 C 0.1920(7) -0.1296(7) 0.3910(6) 0.052(2) Uani 1 d .
H3A H 0.1169(7) -0.1229(7) 0.3776(6) 0.059(3) Uiso 1 calc R
H3B H 0.1976(7) -0.1858(7) 0.4182(6) 0.059(3) Uiso 1 calc R
C4 C 0.2686(9) 0.0095(8) 0.5461(6) 0.068(3) Uani 1 d .
H4A H 0.2785(9) -0.0442(8) 0.5756(6) 0.059(3) Uiso 1 calc R
H4B H 0.1921(9) 0.0128(8) 0.5318(6) 0.059(3) Uiso 1 calc R
C5 C 0.3586(9) 0.1216(8) 0.6107(6) 0.072(3) Uani 1 d .
H5A H 0.3483(9) 0.1485(8) 0.6665(6) 0.059(3) Uiso 1 calc R
H5B H 0.4351(9) 0.1169(8) 0.6299(6) 0.059(3) Uiso 1 calc R
C6 C 0.4435(8) 0.3041(8) 0.6129(6) 0.066(3) Uani 1 d .
H6A H 0.5143(8) 0.2921(8) 0.6171(6) 0.059(3) Uiso 1 calc R
H6B H 0.4527(8) 0.3352(8) 0.6762(6) 0.059(3) Uiso 1 calc R
C7 C 0.4230(9) 0.3867(7) 0.5643(6) 0.066(3) Uani 1 d .
H7A H 0.3495(9) 0.3943(7) 0.5566(6) 0.059(3) Uiso 1 calc R
H7B H 0.4828(9) 0.4589(7) 0.6048(6) 0.059(3) Uiso 1 calc R
C8 C 0.4223(8) 0.3556(7) 0.4728(6) 0.054(2) Uani 1 d .
H8A H 0.4931(8) 0.3420(7) 0.4796(6) 0.059(3) Uiso 1 calc R
H8B H 0.4222(8) 0.4178(7) 0.4525(6) 0.059(3) Uiso 1 calc R
C9 C 0.2147(7) 0.2809(7) 0.3708(6) 0.047(2) Uani 1 d .
H9A H 0.2318(7) 0.3562(7) 0.3720(6) 0.059(3) Uiso 1 calc R
H9B H 0.1864(7) 0.2776(7) 0.4167(6) 0.059(3) Uiso 1 calc R
C100 C 0.1217(7) 0.2031(6) 0.2754(6) 0.038(2) Uani 1 d .
C101 C 0.1228(7) 0.2210(7) 0.1942(6) 0.047(2) Uani 1 d .
C102 C 0.2097(8) 0.3121(8) 0.1995(8) 0.061(3) Uani 1 d .
H102 H 0.2700(8) 0.3610(8) 0.2574(8) 0.059(3) Uiso 1 calc R
C103 C 0.2034(10) 0.3265(10) 0.1187(9) 0.072(3) Uani 1 d .
H103 H 0.2617(10) 0.3842(10) 0.1228(9) 0.059(3) Uiso 1 calc R
C104 C 0.1135(12) 0.2583(12) 0.0317(9) 0.086(4) Uani 1 d .
H104 H 0.1097(12) 0.2724(12) -0.0214(9) 0.059(3) Uiso 1 calc R
C105 C 0.0297(10) 0.1696(10) 0.0236(7) 0.073(3) Uani 1 d .
H105 H -0.0290(10) 0.1216(10) -0.0354(7) 0.059(3) Uiso 1 calc R
C106 C 0.0318(8) 0.1504(8) 0.1047(6) 0.050(2) Uani 1 d .
C107 C -0.0551(9) 0.0600(8) 0.0962(7) 0.059(3) Uani 1 d .
H107 H -0.1145(9) 0.0136(8) 0.0371(7) 0.059(3) Uiso 1 calc R
C108 C -0.0540(7) 0.0390(7) 0.1732(7) 0.051(2) Uani 1 d .
C109 C -0.1388(8) -0.0563(8) 0.1632(8) 0.066(3) Uani 1 d .
H109 H -0.1960(8) -0.1044(8) 0.1037(8) 0.059(3) Uiso 1 calc R
C110 C -0.1374(9) -0.0776(9) 0.2379(9) 0.073(3) Uani 1 d .
H110 H -0.1925(9) -0.1411(9) 0.2298(9) 0.059(3) Uiso 1 calc R
C111 C -0.0538(8) -0.0055(9) 0.3287(8) 0.069(3) Uani 1 d .
H111 H -0.0556(8) -0.0210(9) 0.3800(8) 0.059(3) Uiso 1 calc R
C112 C 0.0305(8) 0.0874(8) 0.3433(7) 0.057(2) Uani 1 d .
H112 H 0.0848(8) 0.1345(8) 0.4042(7) 0.059(3) Uiso 1 calc R
C113 C 0.0351(7) 0.1121(7) 0.2656(6) 0.042(2) Uani 1 d .
Cu2 Cu -0.31345(8) 0.38657(8) 0.07363(6) 0.0381(3) Uani 1 d .
Cl2 Cl -0.3268(2) 0.5666(2) 0.0399(2) 0.0599(6) Uani 1 d .
N5 N -0.2703(5) 0.4683(6) 0.2095(4) 0.044(2) Uani 1 d .
H5C H -0.1970(5) 0.4744(6) 0.2434(4) 0.046(8) Uiso 1 calc R
H5D H -0.2698(5) 0.5376(6) 0.2158(4) 0.046(8) Uiso 1 calc R
N6 N -0.4833(5) 0.3227(5) 0.0408(4) 0.045(2) Uani 1 d .
H6 H -0.5142(5) 0.3732(5) 0.0243(4) 0.046(8) Uiso 1 calc R
N7 N -0.3635(6) 0.2858(6) -0.0604(4) 0.048(2) Uani 1 d .
H7 H -0.3456(6) 0.2242(6) -0.0572(4) 0.046(8) Uiso 1 calc R
N8 N -0.1424(5) 0.4246(5) 0.1022(4) 0.041(2) Uani 1 d .
H8 H -0.1035(5) 0.4888(5) 0.1538(4) 0.046(8) Uiso 1 calc R
C21 C -0.3385(7) 0.4263(8) 0.2554(6) 0.051(2) Uani 1 d .
H21A H -0.3125(7) 0.4822(8) 0.3167(6) 0.059(3) Uiso 1 calc R
H21B H -0.3249(7) 0.3603(8) 0.2642(6) 0.059(3) Uiso 1 calc R
C22 C -0.4677(7) 0.3982(7) 0.1974(6) 0.053(2) Uani 1 d .
H22A H -0.5067(7) 0.3842(7) 0.2348(6) 0.059(3) Uiso 1 calc R
H22B H -0.4799(7) 0.4620(7) 0.1830(6) 0.059(3) Uiso 1 calc R
C23 C -0.5202(7) 0.3010(7) 0.1091(6) 0.050(2) Uani 1 d .
H23A H -0.4996(7) 0.2394(7) 0.1224(6) 0.059(3) Uiso 1 calc R
H23B H -0.6036(7) 0.2791(7) 0.0823(6) 0.059(3) Uiso 1 calc R
C24 C -0.5375(8) 0.2226(9) -0.0464(6) 0.066(3) Uani 1 d .
H24A H -0.6207(8) 0.2034(9) -0.0761(6) 0.059(3) Uiso 1 calc R
H24B H -0.5203(8) 0.1601(9) -0.0324(6) 0.059(3) Uiso 1 calc R
C25 C -0.4887(8) 0.2492(9) -0.1107(6) 0.070(3) Uani 1 d .
H25A H -0.5177(8) 0.1837(9) -0.1669(6) 0.059(3) Uiso 1 calc R
H25B H -0.5117(8) 0.3073(9) -0.1290(6) 0.059(3) Uiso 1 calc R
C26 C -0.3104(8) 0.3292(9) -0.1142(6) 0.066(3) Uani 1 d .
H26A H -0.3268(8) 0.3955(9) -0.1191(6) 0.059(3) Uiso 1 calc R
H26B H -0.3429(8) 0.2741(9) -0.1771(6) 0.059(3) Uiso 1 calc R
C27 C -0.1788(8) 0.3571(8) -0.0649(6) 0.061(3) Uani 1 d .
H27A H -0.1641(8) 0.2914(8) -0.0565(6) 0.059(3) Uiso 1 calc R
H27B H -0.1470(8) 0.3751(8) -0.1057(6) 0.059(3) Uiso 1 calc R
C28 C -0.1168(7) 0.4502(7) 0.0274(6) 0.053(2) Uani 1 d .
H28A H -0.1373(7) 0.5141(7) 0.0204(6) 0.059(3) Uiso 1 calc R
H28B H -0.0343(7) 0.4702(7) 0.0474(6) 0.059(3) Uiso 1 calc R
C29 C -0.0897(7) 0.3431(7) 0.1282(6) 0.045(2) Uani 1 d .
H29A H -0.0158(7) 0.3590(7) 0.1267(6) 0.059(3) Uiso 1 calc R
H29B H -0.1393(7) 0.2690(7) 0.0823(6) 0.059(3) Uiso 1 calc R
C200 C -0.0718(7) 0.3462(7) 0.2252(6) 0.039(2) Uani 1 d .
C201 C 0.0248(7) 0.4276(7) 0.3054(6) 0.043(2) Uani 1 d .
C202 C 0.1129(8) 0.5107(8) 0.3015(8) 0.061(3) Uani 1 d .
H202 H 0.1041(8) 0.5131(8) 0.2436(8) 0.059(3) Uiso 1 calc R
C203 C 0.2077(8) 0.5847(8) 0.3808(9) 0.071(3) Uani 1 d .
H203 H 0.2618(8) 0.6381(8) 0.3766(9) 0.059(3) Uiso 1 calc R
C204 C 0.2249(9) 0.5817(9) 0.4685(9) 0.084(4) Uani 1 d .
H204 H 0.2912(9) 0.6320(9) 0.5219(9) 0.059(3) Uiso 1 calc R
C205 C 0.1460(9) 0.5061(9) 0.4767(7) 0.070(3) Uani 1 d .
H205 H 0.1580(9) 0.5062(9) 0.5358(7) 0.059(3) Uiso 1 calc R
C206 C 0.0463(7) 0.4277(7) 0.3970(6) 0.044(2) Uani 1 d .
C207 C -0.0351(8) 0.3492(8) 0.4051(6) 0.053(2) Uani 1 d .
H207 H -0.0224(8) 0.3479(8) 0.4640(6) 0.059(3) Uiso 1 calc R
C208 C -0.1344(8) 0.2735(7) 0.3265(7) 0.052(2) Uani 1 d .
C209 C -0.2187(10) 0.1996(9) 0.3370(8) 0.069(3) Uani 1 d .
H209 H -0.2064(10) 0.2024(9) 0.3968(8) 0.059(3) Uiso 1 calc R
C210 C -0.3176(10) 0.1243(10) 0.2613(9) 0.080(3) Uani 1 d .
H210 H -0.3732(10) 0.0781(10) 0.2697(9) 0.059(3) Uiso 1 calc R
C211 C -0.3350(8) 0.1170(8) 0.1700(8) 0.070(3) Uani 1 d .
H211 H -0.4010(8) 0.0635(8) 0.1183(8) 0.059(3) Uiso 1 calc R
C212 C -0.2564(7) 0.1875(7) 0.1567(7) 0.057(2) Uani 1 d .
H212 H -0.2707(7) 0.1822(7) 0.0960(7) 0.059(3) Uiso 1 calc R
C213 C -0.1532(7) 0.2687(7) 0.2337(6) 0.042(2) Uani 1 d .
O1 O 0.4477(7) 0.2113(6) 0.2833(6) 0.088(2) Uani 1 d .
O2 O -0.0727(6) 0.6644(6) 0.2156(6) 0.088(2) Uani 1 d .
Cl3 Cl -0.1430(2) 0.7328(2) 0.39097(14) 0.0485(5) Uani 1 d .
Cl4 Cl 0.3417(2) -0.0341(2) 0.10911(14) 0.0487(5) Uani 1 d .

loop_
_atom_type_symbol
_atom_type_description
_atom_type_scat_dispersion_real
_atom_type_scat_dispersion_imag
_atom_type_scat_source
C C 0.0033 0.0016 'International Tables Vol C Tables 4.2.6.8 and 6.1.1.4'
H H 0.0000 0.0000 'International Tables Vol C Tables 4.2.6.8 and 6.1.1.4'
N N 0.0061 0.0033 'International Tables Vol C Tables 4.2.6.8 and 6.1.1.4'
Cu Cu 0.3201 1.2651 'International Tables Vol C Tables 4.2.6.8 and 6.1.1.4'
Cl Cl 0.1484 0.1585 'International Tables Vol C Tables 4.2.6.8 and 6.1.1.4'
O O 0.0106 0.0060 'International Tables Vol C Tables 4.2.6.8 and 6.1.1.4'

loop_
_geom_angle_atom_site_label_1
_geom_angle_atom_site_label_2
_geom_angle_atom_site_label_3
_geom_angle
N1 Cu1 N2 92.0(3)
N1 Cu1 N3 172.2(3)
N2 Cu1 N3 84.4(3)
N1 Cu1 N4 91.5(3)
N2 Cu1 N4 170.4(3)
N3 Cu1 N4 91.0(3)
N1 Cu1 Cl1 90.0(2)
N2 Cu1 Cl1 95.2(2)
N3 Cu1 Cl1 97.2(2)
N4 Cu1 Cl1 93.7(2)
C1 N1 Cu1 122.7(5)
C1 N1 H1A 106.6(4)
Cu1 N1 H1A 106.6(2)
C1 N1 H1B 106.7(4)
Cu1 N1 H1B 106.6(2)
H1A N1 H1B 106.6
C3 N2 C4 110.9(7)
C3 N2 Cu1 122.4(5)
C4 N2 Cu1 106.9(5)
C3 N2 H2 105.1(4)
C4 N2 H2 105.1(5)
Cu1 N2 H2 105.1(2)
C5 N3 C6 112.0(7)
C5 N3 Cu1 108.0(5)
C6 N3 Cu1 116.6(6)
C5 N3 H3 106.5(5)
C6 N3 H3 106.5(5)
Cu1 N3 H3 106.5(2)
C9 N4 C8 110.3(6)
C9 N4 Cu1 115.1(5)
C8 N4 Cu1 114.0(5)
C9 N4 H4 105.5(4)
C8 N4 H4 105.5(4)
Cu1 N4 H4 105.5(2)
N1 C1 C2 110.9(7)
N1 C1 H1C 109.5(4)
C2 C1 H1C 109.5(5)
N1 C1 H1D 109.5(4)
C2 C1 H1D 109.4(5)
H1C C1 H1D 108.0
C3 C2 C1 113.6(7)
C3 C2 H2A 108.8(5)
C1 C2 H2A 108.8(4)
C3 C2 H2B 108.8(5)
C1 C2 H2B 108.8(5)
H2A C2 H2B 107.7
N2 C3 C2 113.0(7)
N2 C3 H3A 109.0(4)
C2 C3 H3A 109.0(5)
N2 C3 H3B 109.0(4)
C2 C3 H3B 109.0(4)
H3A C3 H3B 107.8
N2 C4 C5 108.3(8)
N2 C4 H4A 110.0(5)
C5 C4 H4A 110.0(5)
N2 C4 H4B 110.0(5)
C5 C4 H4B 110.0(6)
H4A C4 H4B 108.4
N3 C5 C4 108.0(7)
N3 C5 H5A 110.1(5)
C4 C5 H5A 110.1(5)
N3 C5 H5B 110.1(5)
C4 C5 H5B 110.1(6)
H5A C5 H5B 108.4
N3 C6 C7 111.3(7)
N3 C6 H6A 109.4(5)
C7 C6 H6A 109.4(6)
N3 C6 H6B 109.4(5)
C7 C6 H6B 109.4(5)
H6A C6 H6B 108.0
C8 C7 C6 114.5(8)
C8 C7 H7A 108.6(6)
C6 C7 H7A 108.6(6)
C8 C7 H7B 108.6(5)
C6 C7 H7B 108.6(5)
H7A C7 H7B 107.6
C7 C8 N4 114.9(7)
C7 C8 H8A 108.5(6)
N4 C8 H8A 108.5(4)
C7 C8 H8B 108.5(5)
N4 C8 H8B 108.5(4)
H8A C8 H8B 107.5
N4 C9 C100 113.3(7)
N4 C9 H9A 108.9(4)
C100 C9 H9A 108.9(4)
N4 C9 H9B 108.9(4)
C100 C9 H9B 108.9(4)
H9A C9 H9B 107.7
C113 C100 C101 120.0(7)
C113 C100 C9 120.4(7)
C101 C100 C9 119.6(7)
C106 C101 C100 119.3(8)
C106 C101 C102 117.9(8)
C100 C101 C102 122.7(8)
C103 C102 C101 119.7(10)
C103 C102 H102 120.1(7)
C101 C102 H102 120.1(6)
C102 C103 C104 122.1(10)
C102 C103 H103 118.9(7)
C104 C103 H103 118.9(7)
C105 C104 C103 119.8(10)
C105 C104 H104 120.1(7)
C103 C104 H104 120.1(7)
C104 C105 C106 120.5(10)
C104 C105 H105 119.8(7)
C106 C105 H105 119.8(7)
C107 C106 C101 119.8(8)
C107 C106 C105 120.3(9)
C101 C106 C105 119.9(10)
C108 C107 C106 121.4(9)
C108 C107 H107 119.3(6)
C106 C107 H107 119.3(5)
C107 C108 C109 120.8(9)
C107 C108 C113 120.0(8)
C109 C108 C113 119.1(9)
C110 C109 C108 121.0(10)
C110 C109 H109 119.5(6)
C108 C109 H109 119.5(6)
C109 C110 C111 120.8(10)
C109 C110 H110 119.6(6)
C111 C110 H110 119.6(6)
C112 C111 C110 121.2(10)
C112 C111 H111 119.4(6)
C110 C111 H111 119.4(6)
C111 C112 C113 120.2(9)
C111 C112 H112 119.9(6)
C113 C112 H112 119.9(5)
C100 C113 C112 123.1(8)
C100 C113 C108 119.4(7)
C112 C113 C108 117.5(8)
N5 Cu2 N6 92.2(3)
N5 Cu2 N7 172.5(3)
N6 Cu2 N7 84.5(3)
N5 Cu2 N8 91.5(2)
N6 Cu2 N8 170.6(3)
N7 Cu2 N8 90.8(3)
N5 Cu2 Cl2 89.8(2)
N6 Cu2 Cl2 94.9(2)
N7 Cu2 Cl2 97.2(2)
N8 Cu2 Cl2 93.8(2)
C21 N5 Cu2 121.5(5)
C21 N5 H5C 107.0(4)
Cu2 N5 H5C 107.0(2)
C21 N5 H5D 107.0(4)
Cu2 N5 H5D 107.0(2)
H5C N5 H5D 106.7
C23 N6 C24 110.7(6)
C23 N6 Cu2 121.8(5)
C24 N6 Cu2 107.2(5)
C23 N6 H6 105.3(4)
C24 N6 H6 105.3(5)
Cu2 N6 H6 105.3(2)
C25 N7 C26 110.4(7)
C25 N7 Cu2 107.9(6)
C26 N7 Cu2 117.9(5)
C25 N7 H7 106.7(5)
C26 N7 H7 106.7(5)
Cu2 N7 H7 106.7(2)
C29 N8 C28 109.7(6)
C29 N8 Cu2 115.4(5)
C28 N8 Cu2 114.1(5)
C29 N8 H8 105.6(4)
C28 N8 H8 105.6(4)
Cu2 N8 H8 105.6(2)
N5 C21 C22 112.0(7)
N5 C21 H21A 109.2(4)
C22 C21 H21A 109.2(5)
N5 C21 H21B 109.2(4)
C22 C21 H21B 109.2(5)
H21A C21 H21B 107.9
C23 C22 C21 113.7(7)
C23 C22 H22A 108.8(4)
C21 C22 H22A 108.8(4)
C23 C22 H22B 108.8(5)
C21 C22 H22B 108.8(5)
H22A C22 H22B 107.7
N6 C23 C22 112.6(7)
N6 C23 H23A 109.1(4)
C22 C23 H23A 109.1(5)
N6 C23 H23B 109.1(4)
C22 C23 H23B 109.1(4)
H23A C23 H23B 107.8
N6 C24 C25 107.5(7)
N6 C24 H24A 110.2(4)
C25 C24 H24A 110.2(5)
N6 C24 H24B 110.2(5)
C25 C24 H24B 110.2(6)
H24A C24 H24B 108.5
N7 C25 C24 108.1(7)
N7 C25 H25A 110.1(5)
C24 C25 H25A 110.1(5)
N7 C25 H25B 110.1(5)
C24 C25 H25B 110.1(6)
H25A C25 H25B 108.4
N7 C26 C27 109.9(7)
N7 C26 H26A 109.7(5)
C27 C26 H26A 109.7(5)
N7 C26 H26B 109.7(5)
C27 C26 H26B 109.7(5)
H26A C26 H26B 108.2
C28 C27 C26 115.0(8)
C28 C27 H27A 108.5(5)
C26 C27 H27A 108.5(5)
C28 C27 H27B 108.5(4)
C26 C27 H27B 108.5(4)
H27A C27 H27B 107.5
C27 C28 N8 113.8(7)
C27 C28 H28A 108.8(5)
N8 C28 H28A 108.8(4)
C27 C28 H28B 108.8(5)
N8 C28 H28B 108.8(4)
H28A C28 H28B 107.7
N8 C29 C200 112.2(6)
N8 C29 H29A 109.2(4)
C200 C29 H29A 109.2(4)
N8 C29 H29B 109.2(4)
C200 C29 H29B 109.2(4)
H29A C29 H29B 107.9
C213 C200 C201 120.5(7)
C213 C200 C29 119.4(7)
C201 C200 C29 120.0(7)
C200 C201 C206 120.7(8)
C200 C201 C202 123.3(8)
C206 C201 C202 115.9(8)
C203 C202 C201 121.2(10)
C203 C202 H202 119.4(7)
C201 C202 H202 119.4(5)
C202 C203 C204 120.9(10)
C202 C203 H203 119.6(7)
C204 C203 H203 119.5(6)
C205 C204 C203 120.7(10)
C205 C204 H204 119.7(7)
C203 C204 H204 119.7(6)
C204 C205 C206 120.8(11)
C204 C205 H205 119.6(7)
C206 C205 H205 119.6(7)
C207 C206 C205 121.0(9)
C207 C206 C201 118.5(8)
C205 C206 C201 120.5(9)
C208 C207 C206 120.8(8)
C208 C207 H207 119.6(5)
C206 C207 H207 119.6(5)
C207 C208 C209 119.8(9)
C207 C208 C213 120.9(8)
C209 C208 C213 119.3(9)
C210 C209 C208 121.4(10)
C210 C209 H209 119.3(7)
C208 C209 H209 119.3(6)
C209 C210 C211 119.6(10)
C209 C210 H210 120.2(7)
C211 C210 H210 120.2(6)
C212 C211 C210 121.0(10)
C212 C211 H211 119.5(6)
C210 C211 H211 119.5(6)
C211 C212 C213 121.3(9)
C211 C212 H212 119.4(6)
C213 C212 H212 119.4(5)
C200 C213 C212 124.2(8)
C200 C213 C208 118.4(7)
C212 C213 C208 117.4(8)

loop_
_geom_bond_atom_site_label_1
_geom_bond_atom_site_label_2
_geom_bond_distance
Cu1 N1 2.010(7)
Cu1 N2 2.030(6)
Cu1 N3 2.042(7)
Cu1 N4 2.060(6)
Cu1 Cl1 2.624(2)
N1 C1 1.511(10)
N1 H1A 0.90
N1 H1B 0.90
N2 C3 1.450(10)
N2 C4 1.482(11)
N2 H2 0.91
N3 C5 1.448(11)
N3 C6 1.478(11)
N3 H3 0.91
N4 C9 1.481(9)
N4 C8 1.490(9)
N4 H4 0.91
C1 C2 1.534(11)
C1 H1C 0.97
C1 H1D 0.97
C2 C3 1.487(12)
C2 H2A 0.97
C2 H2B 0.97
C3 H3A 0.97
C3 H3B 0.97
C4 C5 1.498(13)
C4 H4A 0.97
C4 H4B 0.97
C5 H5A 0.97
C5 H5B 0.97
C6 C7 1.535(13)
C6 H6A 0.97
C6 H6B 0.97
C7 C8 1.458(12)
C7 H7A 0.97
C7 H7B 0.97
C8 H8A 0.97
C8 H8B 0.97
C9 C100 1.497(11)
C9 H9A 0.97
C9 H9B 0.97
C100 C113 1.401(11)
C100 C101 1.428(11)
C101 C106 1.412(12)
C101 C102 1.437(12)
C102 C103 1.373(13)
C102 H102 0.93
C103 C104 1.379(15)
C103 H103 0.93
C104 C105 1.373(15)
C104 H104 0.93
C105 C106 1.420(13)
C105 H105 0.93
C106 C107 1.408(12)
C107 C108 1.367(12)
C107 H107 0.93
C108 C109 1.426(12)
C108 C113 1.440(11)
C109 C110 1.331(14)
C109 H109 0.93
C110 C111 1.402(14)
C110 H110 0.93
C111 C112 1.370(12)
C111 H111 0.93
C112 C113 1.426(11)
C112 H112 0.93
Cu2 N5 2.018(6)
Cu2 N6 2.033(6)
Cu2 N7 2.034(6)
Cu2 N8 2.057(6)
Cu2 Cl2 2.624(2)
N5 C21 1.487(10)
N5 H5C 0.90
N5 H5D 0.90
N6 C23 1.454(10)
N6 C24 1.480(10)
N6 H6 0.91
N7 C25 1.454(11)
N7 C26 1.474(10)
N7 H7 0.91
N8 C29 1.485(9)
N8 C28 1.497(9)
N8 H8 0.91
C21 C22 1.525(11)
C21 H21A 0.97
C21 H21B 0.97
C22 C23 1.472(11)
C22 H22A 0.97
C22 H22B 0.97
C23 H23A 0.97
C23 H23B 0.97
C24 C25 1.510(12)
C24 H24A 0.97
C24 H24B 0.97
C25 H25A 0.97
C25 H25B 0.97
C26 C27 1.540(13)
C26 H26A 0.97
C26 H26B 0.97
C27 C28 1.479(12)
C27 H27A 0.97
C27 H27B 0.97
C28 H28A 0.97
C28 H28B 0.97
C29 C200 1.521(11)
C29 H29A 0.97
C29 H29B 0.97
C200 C213 1.396(10)
C200 C201 1.404(11)
C201 C206 1.434(11)
C201 C202 1.456(11)
C202 C203 1.359(13)
C202 H202 0.93
C203 C204 1.394(15)
C203 H203 0.93
C204 C205 1.357(15)
C204 H204 0.93
C205 C206 1.404(12)
C205 H205 0.93
C206 C207 1.401(12)
C207 C208 1.385(12)
C207 H207 0.93
C208 C209 1.414(12)
C208 C213 1.443(11)
C209 C210 1.362(14)
C209 H209 0.93
C210 C211 1.414(14)
C210 H210 0.93
C211 C212 1.366(12)
C211 H211 0.93
C212 C213 1.421(11)
C212 H212 0.93
